data_1552810
loop_
_publ_author_name
'Sturtz, Benjamin W.'
'Moore, Curtis E.'
'Jenkins, Tyler S.'
'Miller, Jennifer L.'
'Momberger, Carlisle D.'
'Rheingold, Arnold L.'
'Kenney, Malcolm E.'

_publ_section_title
;
 Structural Data Showing the Existence of LDI Bonds between the Rings of
 Dimeric Cofacial Siloxysilicon Phthalocyanines.
;
_journal_issue 2
_journal_name_full 'The journal of physical chemistry. A'
_journal_page_first 471
_journal_page_last 481
_journal_paper_doi 10.1021/acs.jpca.8b09247
_journal_volume 123
_journal_year 2019
_chemical_formula_moiety 'C76 H62 N16 O3 Si4'
_chemical_formula_sum 'C76 H62 N16 O3 Si4'
_chemical_formula_weight 1359.77
_space_group_crystal_system monoclinic
_space_group_IT_number 15
_space_group_name_Hall '-C 2yc'
_space_group_name_H-M_alt 'C 1 2/c 1'
_atom_sites_solution_hydrogens geom
_atom_sites_solution_primary direct
_audit_creation_date 2016-06-27
_audit_creation_method
;
Olex2 1.2-beta
(compiled 2016.02.19 svn.r3266 for OlexSys, GUI svn.r5155)
;
_cell_angle_alpha 90
_cell_angle_beta 113.211(5)
_cell_angle_gamma 90
_cell_formula_units_Z 4
_cell_length_a 22.589(4)
_cell_length_b 13.581(3)
_cell_length_c 23.268(6)
_cell_measurement_reflns_used 3379
_cell_measurement_temperature 100
_cell_measurement_theta_max 27.134
_cell_measurement_theta_min 2.199
_cell_volume 6560(3)
_computing_cell_refinement 'SAINT v8.34A (Bruker, 2013)'
_computing_data_collection 'APEX2 v2013.6-2 (Bruker, 2013)'
_computing_data_reduction 'SAINT v8.34A (Bruker, 2013)'
_computing_molecular_graphics 'Olex2 (Dolomanov et al., 2009)'
_computing_publication_material 'Olex2 (Dolomanov et al., 2009)'
_computing_structure_refinement 'ShelXL (Sheldrick, 2015)'
_computing_structure_solution 'XT (Sheldrick, 2008)'
_diffrn_ambient_temperature 100
_diffrn_detector 'Bruker APEX CCD'
_diffrn_detector_area_resol_mean 8.0
_diffrn_detector_type 'CCD Area Detector'
_diffrn_measured_fraction_theta_full 0.998
_diffrn_measured_fraction_theta_max 0.998
_diffrn_measurement_device 'Kappa Four-Circle Diffractometer'
_diffrn_measurement_device_type 'Bruker X8 APEX'
_diffrn_measurement_method '\f and \w scans'
_diffrn_radiation_monochromator graphite
_diffrn_radiation_probe x-ray
_diffrn_radiation_type MoK\a
_diffrn_radiation_wavelength 0.71073
_diffrn_reflns_av_R_equivalents 0.0810
_diffrn_reflns_av_unetI/netI 0.0761
_diffrn_reflns_Laue_measured_fraction_full 0.998
_diffrn_reflns_Laue_measured_fraction_max 0.998
_diffrn_reflns_limit_h_max 26
_diffrn_reflns_limit_h_min -26
_diffrn_reflns_limit_k_max 14
_diffrn_reflns_limit_k_min -16
_diffrn_reflns_limit_l_max 27
_diffrn_reflns_limit_l_min -26
_diffrn_reflns_number 22673
_diffrn_reflns_point_group_measured_fraction_full 0.998
_diffrn_reflns_point_group_measured_fraction_max 0.998
_diffrn_reflns_theta_full 25.000
_diffrn_reflns_theta_max 24.999
_diffrn_reflns_theta_min 1.792
_diffrn_source 'sealed tube'
_diffrn_source_type fine-focus
_diffrn_standards_number 0
_exptl_absorpt_coefficient_mu 0.156
_exptl_absorpt_correction_T_max 0.1525
_exptl_absorpt_correction_T_min 0.0703
_exptl_absorpt_correction_type multi-scan
_exptl_absorpt_process_details
;
SADABS-2014/5 (Bruker,2014/5) was used for absorption correction.
wR2(int) was 0.1173 before and 0.0740 after correction.
The Ratio of minimum to maximum transmission is 0.4610.
The \l/2 correction factor is 0.00150.
;
_exptl_crystal_colour blue
_exptl_crystal_colour_primary blue
_exptl_crystal_density_diffrn 1.377
_exptl_crystal_description block
_exptl_crystal_F_000 2840
_exptl_crystal_size_max 0.33
_exptl_crystal_size_mid 0.33
_exptl_crystal_size_min 0.18
_refine_diff_density_max 0.292
_refine_diff_density_min -0.505
_refine_diff_density_rms 0.089
_refine_ls_extinction_method none
_refine_ls_goodness_of_fit_ref 1.004
_refine_ls_hydrogen_treatment constr
_refine_ls_matrix_type full
_refine_ls_number_parameters 450
_refine_ls_number_reflns 5765
_refine_ls_number_restraints 0
_refine_ls_restrained_S_all 1.004
_refine_ls_R_factor_all 0.0804
_refine_ls_R_factor_gt 0.0492
_refine_ls_shift/su_max 0.001
_refine_ls_shift/su_mean 0.000
_refine_ls_structure_factor_coef Fsqd
_refine_ls_weighting_details 'w=1/[\s^2^(Fo^2^)+(0.0710P)^2^] where P=(Fo^2^+2Fc^2^)/3'
_refine_ls_weighting_scheme calc
_refine_ls_wR_factor_gt 0.1209
_refine_ls_wR_factor_ref 0.1414
_reflns_Friedel_coverage 0.000
_reflns_number_gt 3988
_reflns_number_total 5765
_reflns_threshold_expression 'I > 2\s(I)'
_cod_data_source_file jp8b09247_si_003.cif
_cod_data_source_block kenney19_a
_cod_depositor_comments
;
The following automatic conversions were performed:

data item '_diffrn_radiation_probe' value 'X-ray' was changed to
'x-ray' in accordance with the
/home/data/users/saulius/crontab/automatic-downloads/current/ACS/lib/dictionaries/cif_core.dic
dictionary named 'cif_core.dic' version 2.4.2 last updated on
2011-04-26.

Automatic conversion script
Id: cif_fix_values 6909 2019-04-08 15:41:33Z antanas 
;
_cod_database_code 1552810
_shelxl_version_number 2014-3
_shelx_space_group_comment
;
The symmetry employed for this shelxl refinement is uniquely defined
by the following loop, which should always be used as a source of
symmetry information in preference to the above space-group names.
They are only intended as comments.
;
_shelx_estimated_absorpt_t_max 0.972
_shelx_estimated_absorpt_t_min 0.950
_olex2_refinement_description
;
1. Fixed Uiso
 At 1.2 times of:
  All C(H) groups, All C(H,H) groups
 At 1.5 times of:
  All C(H,H,H) groups
2.a Secondary CH2 refined with riding coordinates:
 C35(H35A,H35B), C37(H37A,H37B), C33(H33A,H33B)
2.b Aromatic/amide H refined with riding coordinates:
 C6(H6), C22(H22), C5(H5), C11(H11), C19(H19), C20(H20), C3(H3), C21(H21),
 C14(H14), C4(H4), C30(H30), C27(H27), C28(H28), C29(H29), C13(H13), C12(H12)
2.c Idealised Me refined as rotating group:
 C36(H36A,H36B,H36C), C38(H38A,H38B,H38C), C34(H34A,H34B,H34C)
;
_olex2_submission_special_instructions 'No special instructions were received'

loop_
_space_group_symop_operation_xyz
'x, y, z'
'-x, y, -z+1/2'
'x+1/2, y+1/2, z'
'-x+1/2, y+1/2, -z+1/2'
'-x, -y, -z'
'x, -y, z-1/2'
'-x+1/2, -y+1/2, -z'
'x+1/2, -y+1/2, z-1/2'

loop_
_atom_site_label
_atom_site_type_symbol
_atom_site_fract_x
_atom_site_fract_y
_atom_site_fract_z
_atom_site_U_iso_or_equiv
_atom_site_adp_type
_atom_site_occupancy
_atom_site_site_symmetry_order
_atom_site_calc_flag
_atom_site_refinement_flags_posn
_atom_site_refinement_flags_adp
_atom_site_refinement_flags_occupancy
Si1 Si 0.56795(3) 0.25229(5) 0.73826(3) 0.01386(19) Uani 1 1 d . . .
Si2 Si 0.69373(4) 0.27480(6) 0.70412(3) 0.0209(2) Uani 1 1 d . . .
O1 O 0.5000 0.25274(16) 0.7500 0.0136(6) Uani 1 2 d S T P
O2 O 0.63857(8) 0.25014(12) 0.72977(8) 0.0182(4) Uani 1 1 d . . .
N8 N 0.54741(10) 0.12638(15) 0.69729(9) 0.0142(5) Uani 1 1 d . . .
N4 N 0.59041(10) 0.37896(15) 0.77758(9) 0.0151(5) Uani 1 1 d . . .
N2 N 0.61036(10) 0.18837(15) 0.81798(9) 0.0151(5) Uani 1 1 d . . .
N1 N 0.59240(10) 0.01708(15) 0.78671(9) 0.0174(5) Uani 1 1 d . . .
N5 N 0.53893(10) 0.48739(15) 0.68885(9) 0.0179(5) Uani 1 1 d . . .
N6 N 0.52566(10) 0.31597(15) 0.65785(9) 0.0156(5) Uani 1 1 d . . .
N3 N 0.64719(10) 0.33006(15) 0.88614(9) 0.0173(5) Uani 1 1 d . . .
N7 N 0.49262(10) 0.17452(16) 0.58851(9) 0.0178(5) Uani 1 1 d . . .
C1 C 0.61354(12) 0.08912(18) 0.82855(12) 0.0165(6) Uani 1 1 d . . .
C16 C 0.57391(12) 0.46881(18) 0.74869(12) 0.0164(6) Uani 1 1 d . . .
C10 C 0.63210(12) 0.50139(19) 0.85211(12) 0.0172(6) Uani 1 1 d . . .
C18 C 0.47805(12) 0.43388(19) 0.58156(11) 0.0180(6) Uani 1 1 d . . .
C17 C 0.51631(12) 0.41566(19) 0.64714(12) 0.0168(6) Uani 1 1 d . . .
C32 C 0.56319(12) 0.03595(18) 0.72632(12) 0.0162(6) Uani 1 1 d . . .
C15 C 0.59955(12) 0.54660(19) 0.79417(12) 0.0189(6) Uani 1 1 d . . .
C2 C 0.64422(12) 0.06995(19) 0.89529(11) 0.0169(6) Uani 1 1 d . . .
C8 C 0.63885(11) 0.23465(18) 0.87512(11) 0.0151(6) Uani 1 1 d . . .
C9 C 0.62484(12) 0.39653(19) 0.84055(11) 0.0164(6) Uani 1 1 d . . .
C6 C 0.68725(12) 0.1691(2) 0.98932(12) 0.0206(6) Uani 1 1 d . . .
H6 H 0.6978 0.2313 1.0095 0.025 Uiso 1 1 calc R . .
C26 C 0.51345(12) 0.00364(19) 0.62192(11) 0.0168(6) Uani 1 1 d . . .
C31 C 0.54197(12) -0.04158(19) 0.67998(12) 0.0186(6) Uani 1 1 d . . .
C22 C 0.42703(12) 0.3334(2) 0.48860(12) 0.0215(6) Uani 1 1 d . . .
H22 H 0.4185 0.2709 0.4686 0.026 Uiso 1 1 calc R . .
C5 C 0.69852(13) 0.0824(2) 1.02328(12) 0.0240(7) Uani 1 1 d . . .
H5 H 0.7170 0.0853 1.0677 0.029 Uiso 1 1 calc R . .
C25 C 0.51698(12) 0.10854(19) 0.63391(12) 0.0167(6) Uani 1 1 d . . .
C23 C 0.46531(12) 0.34250(19) 0.55233(12) 0.0177(6) Uani 1 1 d . . .
C24 C 0.49543(12) 0.26970(19) 0.60058(11) 0.0156(6) Uani 1 1 d . . .
C7 C 0.65993(12) 0.16142(19) 0.92463(12) 0.0175(6) Uani 1 1 d . . .
C11 C 0.66114(13) 0.5574(2) 0.90616(12) 0.0215(6) Uani 1 1 d . . .
H11 H 0.6829 0.5271 0.9458 0.026 Uiso 1 1 calc R . .
C19 C 0.45369(12) 0.5201(2) 0.54833(12) 0.0219(6) Uani 1 1 d . . .
H19 H 0.4630 0.5827 0.5682 0.026 Uiso 1 1 calc R . .
C20 C 0.41521(13) 0.5110(2) 0.48489(12) 0.0241(7) Uani 1 1 d . . .
H20 H 0.3976 0.5685 0.4609 0.029 Uiso 1 1 calc R . .
C3 C 0.65636(12) -0.0169(2) 0.92923(12) 0.0225(6) Uani 1 1 d . . .
H3 H 0.6465 -0.0791 0.9090 0.027 Uiso 1 1 calc R . .
C21 C 0.40200(13) 0.4189(2) 0.45581(12) 0.0242(7) Uani 1 1 d . . .
H21 H 0.3752 0.4150 0.4125 0.029 Uiso 1 1 calc R . .
C14 C 0.59469(14) 0.6483(2) 0.78826(13) 0.0270(7) Uani 1 1 d . . .
H14 H 0.5720 0.6786 0.7489 0.032 Uiso 1 1 calc R . .
C4 C 0.68336(13) -0.0095(2) 0.99368(12) 0.0241(7) Uani 1 1 d . . .
H4 H 0.6918 -0.0676 1.0183 0.029 Uiso 1 1 calc R . .
C30 C 0.54624(15) -0.1430(2) 0.68556(13) 0.0294(7) Uani 1 1 d . . .
H30 H 0.5659 -0.1737 0.7253 0.035 Uiso 1 1 calc R . .
C27 C 0.48719(12) -0.0518(2) 0.56717(12) 0.0213(6) Uani 1 1 d . . .
H27 H 0.4670 -0.0211 0.5275 0.026 Uiso 1 1 calc R . .
C28 C 0.49164(14) -0.1526(2) 0.57288(13) 0.0269(7) Uani 1 1 d . . .
H28 H 0.4745 -0.1921 0.5363 0.032 Uiso 1 1 calc R . .
C29 C 0.52072(14) -0.1984(2) 0.63108(13) 0.0308(8) Uani 1 1 d . . .
H29 H 0.5231 -0.2683 0.6334 0.037 Uiso 1 1 calc R . .
C13 C 0.62421(14) 0.7038(2) 0.84188(13) 0.0317(8) Uani 1 1 d . . .
H13 H 0.6221 0.7736 0.8393 0.038 Uiso 1 1 calc R . .
C12 C 0.65713(13) 0.6586(2) 0.90003(13) 0.0271(7) Uani 1 1 d . . .
H12 H 0.6771 0.6985 0.9361 0.032 Uiso 1 1 calc R . .
C35 C 0.69330(14) 0.4096(2) 0.68675(13) 0.0300(7) Uani 1 1 d . . .
H35A H 0.6503 0.4274 0.6552 0.036 Uiso 1 1 calc R . .
H35B H 0.6998 0.4469 0.7253 0.036 Uiso 1 1 calc R . .
C37 C 0.77368(13) 0.2397(2) 0.76560(13) 0.0320(8) Uani 1 1 d . . .
H37A H 0.7746 0.1676 0.7721 0.038 Uiso 1 1 calc R . .
H37B H 0.8078 0.2561 0.7505 0.038 Uiso 1 1 calc R . .
C36 C 0.74410(16) 0.4424(3) 0.66277(17) 0.0505(10) Uani 1 1 d . . .
H36A H 0.7387 0.4054 0.6249 0.076 Uiso 1 1 calc GR . .
H36B H 0.7872 0.4300 0.6949 0.076 Uiso 1 1 calc GR . .
H36C H 0.7391 0.5129 0.6531 0.076 Uiso 1 1 calc GR . .
C38 C 0.78872(15) 0.2914(3) 0.82840(13) 0.0428(9) Uani 1 1 d . . .
H38A H 0.7892 0.3628 0.8227 0.064 Uiso 1 1 calc GR . .
H38B H 0.8309 0.2698 0.8586 0.064 Uiso 1 1 calc GR . .
H38C H 0.7556 0.2746 0.8441 0.064 Uiso 1 1 calc GR . .
C33 C 0.67745(15) 0.1997(2) 0.63209(14) 0.0360(8) Uani 1 1 d . . .
H33A H 0.6335 0.2145 0.6011 0.043 Uiso 1 1 calc R . .
H33B H 0.7084 0.2185 0.6135 0.043 Uiso 1 1 calc R . .
C34 C 0.68314(18) 0.0884(2) 0.64586(17) 0.0479(10) Uani 1 1 d . . .
H34A H 0.6610 0.0520 0.6069 0.072 Uiso 1 1 calc GR . .
H34B H 0.6633 0.0729 0.6754 0.072 Uiso 1 1 calc GR . .
H34C H 0.7287 0.0696 0.6640 0.072 Uiso 1 1 calc GR . .

loop_
_atom_site_aniso_label
_atom_site_aniso_U_11
_atom_site_aniso_U_22
_atom_site_aniso_U_33
_atom_site_aniso_U_23
_atom_site_aniso_U_13
_atom_site_aniso_U_12
Si1 0.0188(4) 0.0110(4) 0.0111(4) 0.0002(3) 0.0053(3) 0.0001(3)
Si2 0.0212(4) 0.0251(4) 0.0180(4) 0.0006(3) 0.0095(3) -0.0004(3)
O1 0.0189(13) 0.0092(12) 0.0122(13) 0.000 0.0054(10) 0.000
O2 0.0217(10) 0.0173(10) 0.0147(9) 0.0001(7) 0.0063(8) -0.0003(8)
N8 0.0171(11) 0.0146(12) 0.0105(11) 0.0005(9) 0.0051(9) 0.0004(9)
N4 0.0196(11) 0.0128(11) 0.0137(12) -0.0003(9) 0.0075(9) -0.0024(9)
N2 0.0194(11) 0.0137(11) 0.0119(11) -0.0006(9) 0.0058(9) -0.0011(9)
N1 0.0228(12) 0.0141(12) 0.0148(12) 0.0004(9) 0.0070(10) 0.0014(9)
N5 0.0235(12) 0.0166(12) 0.0133(12) -0.0001(9) 0.0069(10) -0.0006(9)
N6 0.0192(11) 0.0147(11) 0.0134(11) -0.0011(9) 0.0069(9) -0.0013(9)
N3 0.0205(12) 0.0159(12) 0.0147(12) -0.0003(9) 0.0060(10) -0.0009(9)
N7 0.0217(12) 0.0166(12) 0.0141(12) 0.0027(9) 0.0060(10) 0.0008(9)
C1 0.0169(14) 0.0171(14) 0.0164(14) 0.0009(11) 0.0077(11) 0.0011(11)
C16 0.0206(14) 0.0117(13) 0.0191(15) 0.0024(11) 0.0102(12) 0.0010(11)
C10 0.0172(13) 0.0172(14) 0.0177(14) -0.0005(11) 0.0074(11) -0.0020(11)
C18 0.0202(14) 0.0217(15) 0.0138(14) 0.0029(11) 0.0086(12) 0.0020(11)
C17 0.0205(14) 0.0189(15) 0.0151(14) 0.0025(11) 0.0114(12) 0.0006(11)
C32 0.0200(14) 0.0146(14) 0.0166(14) 0.0027(11) 0.0099(11) 0.0025(11)
C15 0.0235(14) 0.0144(14) 0.0188(15) -0.0012(11) 0.0084(12) -0.0034(11)
C2 0.0157(13) 0.0213(15) 0.0127(14) 0.0023(11) 0.0045(11) 0.0015(11)
C8 0.0142(13) 0.0170(14) 0.0121(13) -0.0003(11) 0.0030(11) 0.0019(11)
C9 0.0165(13) 0.0195(14) 0.0130(14) -0.0011(11) 0.0057(11) -0.0004(11)
C6 0.0238(15) 0.0186(15) 0.0170(15) 0.0005(11) 0.0055(12) -0.0012(11)
C26 0.0194(14) 0.0172(14) 0.0161(14) -0.0004(11) 0.0093(11) 0.0002(11)
C31 0.0227(14) 0.0175(14) 0.0168(14) -0.0025(11) 0.0091(12) -0.0001(11)
C22 0.0270(15) 0.0243(15) 0.0131(15) -0.0010(12) 0.0077(12) -0.0013(12)
C5 0.0270(16) 0.0277(17) 0.0127(14) 0.0035(12) 0.0030(12) -0.0024(12)
C25 0.0187(14) 0.0189(14) 0.0151(14) -0.0005(11) 0.0094(11) 0.0005(11)
C23 0.0219(14) 0.0182(14) 0.0138(14) 0.0033(11) 0.0080(12) 0.0009(11)
C24 0.0150(13) 0.0195(15) 0.0126(13) 0.0007(11) 0.0059(11) -0.0004(11)
C7 0.0165(13) 0.0185(14) 0.0153(14) 0.0032(11) 0.0041(11) 0.0001(11)
C11 0.0229(15) 0.0255(16) 0.0151(14) -0.0020(12) 0.0063(12) -0.0041(12)
C19 0.0259(15) 0.0216(15) 0.0184(15) 0.0028(12) 0.0089(12) 0.0018(12)
C20 0.0282(16) 0.0257(16) 0.0181(15) 0.0048(12) 0.0087(12) 0.0022(12)
C3 0.0262(15) 0.0196(15) 0.0196(15) 0.0029(12) 0.0068(12) 0.0031(12)
C21 0.0260(15) 0.0300(17) 0.0138(14) 0.0057(12) 0.0049(12) 0.0027(13)
C14 0.0421(18) 0.0152(15) 0.0189(15) 0.0006(12) 0.0071(13) -0.0027(13)
C4 0.0270(15) 0.0232(16) 0.0188(15) 0.0077(12) 0.0054(12) 0.0006(12)
C30 0.0437(18) 0.0168(15) 0.0218(16) -0.0005(12) 0.0065(14) 0.0029(13)
C27 0.0239(15) 0.0238(16) 0.0187(15) -0.0052(12) 0.0110(12) -0.0027(12)
C28 0.0342(17) 0.0221(16) 0.0219(16) -0.0103(13) 0.0085(13) -0.0030(13)
C29 0.0452(19) 0.0138(15) 0.0279(17) -0.0049(13) 0.0086(15) 0.0026(13)
C13 0.0465(19) 0.0133(15) 0.0303(17) -0.0043(13) 0.0098(15) -0.0043(13)
C12 0.0339(17) 0.0214(16) 0.0236(16) -0.0098(13) 0.0089(13) -0.0080(13)
C35 0.0283(17) 0.0343(18) 0.0275(17) 0.0085(14) 0.0112(14) 0.0012(13)
C37 0.0250(16) 0.0392(19) 0.0328(18) 0.0067(15) 0.0125(14) 0.0065(14)
C36 0.038(2) 0.050(2) 0.068(3) 0.021(2) 0.0265(19) -0.0028(17)
C38 0.0322(18) 0.065(3) 0.0209(17) 0.0016(16) -0.0005(14) 0.0031(17)
C33 0.0370(18) 0.048(2) 0.0302(18) -0.0044(15) 0.0207(15) -0.0012(15)
C34 0.058(2) 0.049(2) 0.053(2) -0.0218(18) 0.0384(19) -0.0087(18)

loop_
_atom_type_symbol
_atom_type_description
_atom_type_scat_dispersion_real
_atom_type_scat_dispersion_imag
_atom_type_scat_source
C C 0.0033 0.0016 'International Tables Vol C Tables 4.2.6.8 and 6.1.1.4'
H H 0.0000 0.0000 'International Tables Vol C Tables 4.2.6.8 and 6.1.1.4'
N N 0.0061 0.0033 'International Tables Vol C Tables 4.2.6.8 and 6.1.1.4'
O O 0.0106 0.0060 'International Tables Vol C Tables 4.2.6.8 and 6.1.1.4'
Si Si 0.0817 0.0704 'International Tables Vol C Tables 4.2.6.8 and 6.1.1.4'

loop_
_geom_angle_atom_site_label_1
_geom_angle_atom_site_label_2
_geom_angle_atom_site_label_3
_geom_angle
_geom_angle_site_symmetry_1
O1 Si1 O2 177.39(8) .
O1 Si1 N8 91.54(10) .
O1 Si1 N4 90.36(10) .
O1 Si1 N2 89.11(8) .
O1 Si1 N6 91.22(8) .
O2 Si1 N8 88.91(9) .
O2 Si1 N4 89.24(9) .
O2 Si1 N2 88.31(9) .
O2 Si1 N6 91.36(9) .
N8 Si1 N2 90.45(9) .
N8 Si1 N6 89.28(9) .
N4 Si1 N8 177.93(10) .
N4 Si1 N2 90.41(9) .
N4 Si1 N6 89.85(9) .
N2 Si1 N6 179.57(11) .
O2 Si2 C35 110.07(12) .
O2 Si2 C37 108.52(12) .
O2 Si2 C33 108.07(12) .
C37 Si2 C35 109.58(14) .
C37 Si2 C33 109.64(14) .
C33 Si2 C35 110.91(14) .
Si1 O1 Si1 179.58(16) 2_656
Si2 O2 Si1 160.90(12) .
C32 N8 Si1 125.71(17) .
C32 N8 C25 106.9(2) .
C25 N8 Si1 127.34(17) .
C16 N4 Si1 126.41(17) .
C16 N4 C9 107.2(2) .
C9 N4 Si1 126.32(17) .
C1 N2 Si1 126.04(17) .
C1 N2 C8 107.7(2) .
C8 N2 Si1 126.07(17) .
C32 N1 C1 121.4(2) .
C16 N5 C17 121.8(2) .
C17 N6 Si1 126.55(17) .
C17 N6 C24 106.8(2) .
C24 N6 Si1 126.51(17) .
C8 N3 C9 122.0(2) .
C24 N7 C25 121.5(2) .
N2 C1 C2 109.8(2) .
N1 C1 N2 128.0(2) .
N1 C1 C2 122.2(2) .
N4 C16 C15 109.8(2) .
N5 C16 N4 128.2(2) .
N5 C16 C15 122.1(2) .
C15 C10 C9 106.0(2) .
C11 C10 C15 120.8(2) .
C11 C10 C9 133.2(2) .
C23 C18 C17 106.6(2) .
C23 C18 C19 121.3(2) .
C19 C18 C17 132.1(2) .
N5 C17 N6 127.0(2) .
N5 C17 C18 122.9(2) .
N6 C17 C18 110.1(2) .
N8 C32 C31 109.7(2) .
N1 C32 N8 128.2(2) .
N1 C32 C31 122.1(2) .
C10 C15 C16 107.0(2) .
C14 C15 C16 131.4(2) .
C14 C15 C10 121.6(2) .
C7 C2 C1 106.6(2) .
C3 C2 C1 131.7(2) .
C3 C2 C7 121.6(2) .
N2 C8 C7 109.6(2) .
N3 C8 N2 127.7(2) .
N3 C8 C7 122.8(2) .
N4 C9 C10 110.0(2) .
N3 C9 N4 127.3(2) .
N3 C9 C10 122.7(2) .
C5 C6 H6 121.4 .
C5 C6 C7 117.3(3) .
C7 C6 H6 121.4 .
C31 C26 C25 106.2(2) .
C31 C26 C27 121.1(2) .
C27 C26 C25 132.7(2) .
C26 C31 C32 107.1(2) .
C30 C31 C32 131.6(2) .
C30 C31 C26 121.3(2) .
C23 C22 H22 121.4 .
C21 C22 H22 121.4 .
C21 C22 C23 117.3(3) .
C6 C5 H5 119.2 .
C6 C5 C4 121.5(3) .
C4 C5 H5 119.2 .
N8 C25 C26 110.2(2) .
N7 C25 N8 127.4(2) .
N7 C25 C26 122.5(2) .
C18 C23 C22 121.4(2) .
C18 C23 C24 106.7(2) .
C22 C23 C24 131.8(2) .
N6 C24 C23 109.8(2) .
N7 C24 N6 127.8(2) .
N7 C24 C23 122.4(2) .
C2 C7 C8 106.3(2) .
C6 C7 C2 121.1(2) .
C6 C7 C8 132.5(2) .
C10 C11 H11 121.2 .
C12 C11 C10 117.5(2) .
C12 C11 H11 121.2 .
C18 C19 H19 121.3 .
C18 C19 C20 117.4(3) .
C20 C19 H19 121.3 .
C19 C20 H20 119.4 .
C19 C20 C21 121.2(3) .
C21 C20 H20 119.4 .
C2 C3 H3 121.3 .
C4 C3 C2 117.4(3) .
C4 C3 H3 121.3 .
C22 C21 C20 121.5(2) .
C22 C21 H21 119.3 .
C20 C21 H21 119.3 .
C15 C14 H14 121.3 .
C13 C14 C15 117.5(3) .
C13 C14 H14 121.3 .
C5 C4 H4 119.5 .
C3 C4 C5 121.1(3) .
C3 C4 H4 119.5 .
C31 C30 H30 121.1 .
C31 C30 C29 117.8(3) .
C29 C30 H30 121.1 .
C26 C27 H27 121.3 .
C28 C27 C26 117.4(3) .
C28 C27 H27 121.3 .
C27 C28 H28 119.1 .
C27 C28 C29 121.7(3) .
C29 C28 H28 119.1 .
C30 C29 C28 120.7(3) .
C30 C29 H29 119.7 .
C28 C29 H29 119.7 .
C14 C13 H13 119.5 .
C14 C13 C12 121.0(3) .
C12 C13 H13 119.5 .
C11 C12 C13 121.6(3) .
C11 C12 H12 119.2 .
C13 C12 H12 119.2 .
Si2 C35 H35A 108.5 .
Si2 C35 H35B 108.5 .
H35A C35 H35B 107.5 .
C36 C35 Si2 115.0(2) .
C36 C35 H35A 108.5 .
C36 C35 H35B 108.5 .
Si2 C37 H37A 108.9 .
Si2 C37 H37B 108.9 .
H37A C37 H37B 107.7 .
C38 C37 Si2 113.4(2) .
C38 C37 H37A 108.9 .
C38 C37 H37B 108.9 .
C35 C36 H36A 109.5 .
C35 C36 H36B 109.5 .
C35 C36 H36C 109.5 .
H36A C36 H36B 109.5 .
H36A C36 H36C 109.5 .
H36B C36 H36C 109.5 .
C37 C38 H38A 109.5 .
C37 C38 H38B 109.5 .
C37 C38 H38C 109.5 .
H38A C38 H38B 109.5 .
H38A C38 H38C 109.5 .
H38B C38 H38C 109.5 .
Si2 C33 H33A 109.2 .
Si2 C33 H33B 109.2 .
H33A C33 H33B 107.9 .
C34 C33 Si2 112.2(2) .
C34 C33 H33A 109.2 .
C34 C33 H33B 109.2 .
C33 C34 H34A 109.5 .
C33 C34 H34B 109.5 .
C33 C34 H34C 109.5 .
H34A C34 H34B 109.5 .
H34A C34 H34C 109.5 .
H34B C34 H34C 109.5 .

loop_
_geom_bond_atom_site_label_1
_geom_bond_atom_site_label_2
_geom_bond_distance
_geom_bond_site_symmetry_2
Si1 O1 1.6615(8) .
Si1 O2 1.6833(19) .
Si1 N8 1.923(2) .
Si1 N4 1.920(2) .
Si1 N2 1.927(2) .
Si1 N6 1.937(2) .
Si2 O2 1.6147(19) .
Si2 C35 1.875(3) .
Si2 C37 1.870(3) .
Si2 C33 1.870(3) .
O1 Si1 1.6615(8) 2_656
N8 C32 1.379(3) .
N8 C25 1.381(3) .
N4 C16 1.372(3) .
N4 C9 1.382(3) .
N2 C1 1.367(3) .
N2 C8 1.379(3) .
N1 C1 1.329(3) .
N1 C32 1.321(3) .
N5 C16 1.326(3) .
N5 C17 1.327(3) .
N6 C17 1.378(3) .
N6 C24 1.385(3) .
N3 C8 1.320(3) .
N3 C9 1.332(3) .
N7 C25 1.328(3) .
N7 C24 1.319(3) .
C1 C2 1.453(3) .
C16 C15 1.445(3) .
C10 C15 1.398(4) .
C10 C9 1.446(3) .
C10 C11 1.393(4) .
C18 C17 1.448(4) .
C18 C23 1.390(4) .
C18 C19 1.391(4) .
C32 C31 1.447(3) .
C15 C14 1.388(4) .
C2 C7 1.394(4) .
C2 C3 1.386(4) .
C8 C7 1.453(3) .
C6 H6 0.9500 .
C6 C5 1.384(4) .
C6 C7 1.388(4) .
C26 C31 1.390(4) .
C26 C25 1.448(4) .
C26 C27 1.395(4) .
C31 C30 1.383(4) .
C22 H22 0.9500 .
C22 C23 1.397(4) .
C22 C21 1.383(4) .
C5 H5 0.9500 .
C5 C4 1.401(4) .
C23 C24 1.449(3) .
C11 H11 0.9500 .
C11 C12 1.381(4) .
C19 H19 0.9500 .
C19 C20 1.392(4) .
C20 H20 0.9500 .
C20 C21 1.397(4) .
C3 H3 0.9500 .
C3 C4 1.382(4) .
C21 H21 0.9500 .
C14 H14 0.9500 .
C14 C13 1.383(4) .
C4 H4 0.9500 .
C30 H30 0.9500 .
C30 C29 1.390(4) .
C27 H27 0.9500 .
C27 C28 1.376(4) .
C28 H28 0.9500 .
C28 C29 1.397(4) .
C29 H29 0.9500 .
C13 H13 0.9500 .
C13 C12 1.403(4) .
C12 H12 0.9500 .
C35 H35A 0.9900 .
C35 H35B 0.9900 .
C35 C36 1.527(4) .
C37 H37A 0.9900 .
C37 H37B 0.9900 .
C37 C38 1.534(4) .
C36 H36A 0.9800 .
C36 H36B 0.9800 .
C36 H36C 0.9800 .
C38 H38A 0.9800 .
C38 H38B 0.9800 .
C38 H38C 0.9800 .
C33 H33A 0.9900 .
C33 H33B 0.9900 .
C33 C34 1.539(4) .
C34 H34A 0.9800 .
C34 H34B 0.9800 .
C34 H34C 0.9800 .

loop_
_geom_torsion_atom_site_label_1
_geom_torsion_atom_site_label_2
_geom_torsion_atom_site_label_3
_geom_torsion_atom_site_label_4
_geom_torsion
Si1 N8 C32 N1 3.0(4)
Si1 N8 C32 C31 -177.69(17)
Si1 N8 C25 N7 -3.9(4)
Si1 N8 C25 C26 177.16(17)
Si1 N4 C16 N5 1.0(4)
Si1 N4 C16 C15 179.67(18)
Si1 N4 C9 N3 -2.3(4)
Si1 N4 C9 C10 179.93(17)
Si1 N2 C1 N1 4.8(4)
Si1 N2 C1 C2 -174.61(17)
Si1 N2 C8 N3 -5.7(4)
Si1 N2 C8 C7 174.39(17)
Si1 N6 C17 N5 6.0(4)
Si1 N6 C17 C18 -175.12(17)
Si1 N6 C24 N7 -4.5(4)
Si1 N6 C24 C23 175.49(17)
O2 Si2 C35 C36 179.3(2)
O2 Si2 C37 C38 -57.3(3)
O2 Si2 C33 C34 -64.1(2)
N8 Si1 O2 Si2 105.9(4)
N8 C32 C31 C26 0.6(3)
N8 C32 C31 C30 -179.7(3)
N4 Si1 O2 Si2 -73.2(4)
N4 C16 C15 C10 -0.3(3)
N4 C16 C15 C14 -178.3(3)
N2 Si1 O2 Si2 -163.6(4)
N2 C1 C2 C7 -0.5(3)
N2 C1 C2 C3 177.4(3)
N2 C8 C7 C2 1.0(3)
N2 C8 C7 C6 -175.6(3)
N1 C1 C2 C7 -179.9(2)
N1 C1 C2 C3 -2.1(5)
N1 C32 C31 C26 179.9(2)
N1 C32 C31 C30 -0.3(5)
N5 C16 C15 C10 178.5(2)
N5 C16 C15 C14 0.4(5)
N6 Si1 O2 Si2 16.7(4)
N3 C8 C7 C2 -178.9(2)
N3 C8 C7 C6 4.5(5)
C1 N2 C8 N3 178.6(3)
C1 N2 C8 C7 -1.3(3)
C1 N1 C32 N8 -3.1(4)
C1 N1 C32 C31 177.7(2)
C1 C2 C7 C8 -0.3(3)
C1 C2 C7 C6 176.7(2)
C1 C2 C3 C4 -176.0(3)
C16 N4 C9 N3 176.2(3)
C16 N4 C9 C10 -1.6(3)
C16 N5 C17 N6 -1.3(4)
C16 N5 C17 C18 -180.0(2)
C16 C15 C14 C13 178.8(3)
C10 C15 C14 C13 1.0(4)
C10 C11 C12 C13 1.0(4)
C18 C23 C24 N6 0.1(3)
C18 C23 C24 N7 -179.9(2)
C18 C19 C20 C21 -0.4(4)
C17 N5 C16 N4 -2.4(4)
C17 N5 C16 C15 179.0(2)
C17 N6 C24 N7 179.2(3)
C17 N6 C24 C23 -0.8(3)
C17 C18 C23 C22 177.6(2)
C17 C18 C23 C24 0.6(3)
C17 C18 C19 C20 -176.7(3)
C32 N8 C25 N7 178.7(3)
C32 N8 C25 C26 -0.3(3)
C32 N1 C1 N2 -1.1(4)
C32 N1 C1 C2 178.3(2)
C32 C31 C30 C29 180.0(3)
C15 C10 C9 N4 1.4(3)
C15 C10 C9 N3 -176.5(2)
C15 C10 C11 C12 -0.8(4)
C15 C14 C13 C12 -0.7(5)
C2 C3 C4 C5 -0.8(4)
C8 N2 C1 N1 -179.4(3)
C8 N2 C1 C2 1.1(3)
C8 N3 C9 N4 0.8(4)
C8 N3 C9 C10 178.3(2)
C9 N4 C16 N5 -177.5(3)
C9 N4 C16 C15 1.2(3)
C9 N3 C8 N2 3.5(4)
C9 N3 C8 C7 -176.7(2)
C9 C10 C15 C16 -0.6(3)
C9 C10 C15 C14 177.6(3)
C9 C10 C11 C12 -178.0(3)
C6 C5 C4 C3 -0.1(4)
C26 C31 C30 C29 -0.3(4)
C26 C27 C28 C29 0.5(4)
C31 C26 C25 N8 0.7(3)
C31 C26 C25 N7 -178.3(2)
C31 C26 C27 C28 -1.1(4)
C31 C30 C29 C28 -0.2(5)
C22 C23 C24 N6 -176.5(3)
C22 C23 C24 N7 3.6(5)
C5 C6 C7 C2 0.4(4)
C5 C6 C7 C8 176.6(3)
C25 N8 C32 N1 -179.4(3)
C25 N8 C32 C31 -0.2(3)
C25 N7 C24 N6 4.4(4)
C25 N7 C24 C23 -175.7(2)
C25 C26 C31 C32 -0.8(3)
C25 C26 C31 C30 179.5(3)
C25 C26 C27 C28 -179.1(3)
C23 C18 C17 N5 177.8(2)
C23 C18 C17 N6 -1.1(3)
C23 C18 C19 C20 1.0(4)
C23 C22 C21 C20 1.0(4)
C24 N6 C17 N5 -177.7(3)
C24 N6 C17 C18 1.1(3)
C24 N7 C25 N8 0.0(4)
C24 N7 C25 C26 178.9(2)
C7 C2 C3 C4 1.5(4)
C7 C6 C5 C4 0.3(4)
C11 C10 C15 C16 -178.5(2)
C11 C10 C15 C14 -0.3(4)
C11 C10 C9 N4 178.9(3)
C11 C10 C9 N3 1.0(5)
C19 C18 C17 N5 -4.2(5)
C19 C18 C17 N6 176.9(3)
C19 C18 C23 C22 -0.7(4)
C19 C18 C23 C24 -177.7(2)
C19 C20 C21 C22 -0.6(4)
C3 C2 C7 C8 -178.4(2)
C3 C2 C7 C6 -1.4(4)
C21 C22 C23 C18 -0.3(4)
C21 C22 C23 C24 175.8(3)
C14 C13 C12 C11 -0.3(5)
C27 C26 C31 C32 -179.2(2)
C27 C26 C31 C30 1.0(4)
C27 C26 C25 N8 178.9(3)
C27 C26 C25 N7 -0.1(5)
C27 C28 C29 C30 0.1(5)
C35 Si2 O2 Si1 38.5(4)
C35 Si2 C37 C38 62.9(3)
C35 Si2 C33 C34 175.2(2)
C37 Si2 O2 Si1 158.4(3)
C37 Si2 C35 C36 60.1(3)
C37 Si2 C33 C34 54.0(3)
C33 Si2 O2 Si1 -82.8(4)
C33 Si2 C35 C36 -61.1(3)
C33 Si2 C37 C38 -175.2(2)
